data_1572753
loop_
_publ_author_name
'Anju, Balakrishnan S.'
'Nair, Neeraja R.'
'Rajput, Janavi'
'Bertke, Jeffery A.'
'Mondal, Bhaskar'
'Kundu, Subrata'

_publ_section_title
;
 Role of ancillary ligands in <i>S</i>-nitrosothiol and NO generation from
 nitrite-thiol interactions at mononuclear zinc(ii) sites.
;
_journal_issue 43
_journal_name_full 'Chemical science'
_journal_page_first 18000
_journal_page_last 18007
_journal_paper_doi 10.1039/d4sc04853a
_journal_volume 15
_journal_year 2024
_chemical_formula_moiety 'C22 H32 N9 O2 Zn, Cl O4'
_chemical_formula_sum 'C22 H32 Cl N9 O6 Zn'
_chemical_formula_weight 619.38
_space_group_crystal_system monoclinic
_space_group_IT_number 14
_space_group_name_Hall '-P 2ybc'
_space_group_name_H-M_alt 'P 1 21/c 1'
_atom_sites_solution_hydrogens geom
_atom_sites_solution_primary intrinsic
_audit_creation_method SHELXL-2019/3
_audit_update_record
;
2024-07-19 deposited with the CCDC.	2024-10-03 downloaded from the CCDC.
;
_cell_angle_alpha 90
_cell_angle_beta 93.213(2)
_cell_angle_gamma 90
_cell_formula_units_Z 4
_cell_length_a 7.9977(5)
_cell_length_b 24.6887(16)
_cell_length_c 13.6159(9)
_cell_measurement_reflns_used 9882
_cell_measurement_temperature 150(2)
_cell_measurement_theta_max 28.13
_cell_measurement_theta_min 2.23
_cell_volume 2684.3(3)
_computing_cell_refinement 'SAINT V8.37A (Bruker, 2005)'
_computing_data_collection 'APEX3 V2016.5-0 (Bruker, 2016)'
_computing_data_reduction
; 
SAINT V8.37A, XPREP v2014/2, SADABS V2016/2 (Bruker, 2016) 
;
_computing_molecular_graphics 'SHELXLE v932 (Hubschle, 2011)'
_computing_publication_material 'XCIF V2014-2 (Bruker, 2014)'
_computing_structure_refinement 'SHELXL-2019/1 (Sheldrick, 2019)'
_computing_structure_solution 'SHELX-2014-5 (Sheldrick, 2015)'
_diffrn_ambient_temperature 150(2)
_diffrn_measured_fraction_theta_full 0.999
_diffrn_measured_fraction_theta_max 0.994
_diffrn_measurement_device_type 'Bruker ApexII CCD'
_diffrn_measurement_method 'profile data from \f and \w scans'
_diffrn_radiation_monochromator 'multilayer mirrors'
_diffrn_radiation_source 'fine-focus sealed tube'
_diffrn_radiation_type MoK\a
_diffrn_radiation_wavelength 0.71073
_diffrn_reflns_av_R_equivalents 0.0350
_diffrn_reflns_av_unetI/netI 0.0298
_diffrn_reflns_Laue_measured_fraction_full 0.999
_diffrn_reflns_Laue_measured_fraction_max 0.994
_diffrn_reflns_limit_h_max 10
_diffrn_reflns_limit_h_min -10
_diffrn_reflns_limit_k_max 32
_diffrn_reflns_limit_k_min -32
_diffrn_reflns_limit_l_max 14
_diffrn_reflns_limit_l_min -18
_diffrn_reflns_number 36776
_diffrn_reflns_point_group_measured_fraction_full 0.999
_diffrn_reflns_point_group_measured_fraction_max 0.994
_diffrn_reflns_theta_full 25.242
_diffrn_reflns_theta_max 28.347
_diffrn_reflns_theta_min 2.229
_exptl_absorpt_coefficient_mu 1.070
_exptl_absorpt_correction_T_max 0.7457
_exptl_absorpt_correction_T_min 0.6294
_exptl_absorpt_correction_type multi-scan
_exptl_absorpt_process_details 'SADABS V2016/2 (Bruker, 2016)'
_exptl_crystal_colour colourless
_exptl_crystal_density_diffrn 1.533
_exptl_crystal_density_method 'not measured'
_exptl_crystal_description block
_exptl_crystal_F_000 1288
_exptl_crystal_size_max 0.090
_exptl_crystal_size_mid 0.060
_exptl_crystal_size_min 0.040
_refine_diff_density_max 0.592
_refine_diff_density_min -0.373
_refine_diff_density_rms 0.067
_refine_ls_extinction_method none
_refine_ls_goodness_of_fit_ref 1.031
_refine_ls_hydrogen_treatment constr
_refine_ls_matrix_type full
_refine_ls_number_parameters 360
_refine_ls_number_reflns 6671
_refine_ls_number_restraints 0
_refine_ls_restrained_S_all 1.031
_refine_ls_R_factor_all 0.0434
_refine_ls_R_factor_gt 0.0336
_refine_ls_shift/su_max 0.000
_refine_ls_shift/su_mean 0.000
_refine_ls_structure_factor_coef Fsqd
_refine_ls_weighting_details 'w=1/[\s^2^(Fo^2^)+(0.0405P)^2^+1.9342P] where P=(Fo^2^+2Fc^2^)/3'
_refine_ls_weighting_scheme calc
_refine_ls_wR_factor_gt 0.0820
_refine_ls_wR_factor_ref 0.0858
_reflns_Friedel_coverage 0.000
_reflns_number_gt 5580
_reflns_number_total 6671
_reflns_threshold_expression 'I > 2\s(I)'
_cod_data_source_file d4sc04853a2.cif
_cod_data_source_block ABS1330
_cod_depositor_comments 'Adding full bibliography for 1572750--1572760.cif.'
_cod_original_sg_symbol_H-M 'P 21/c'
_cod_database_code 1572753
_shelx_shelxl_version_number 2019/3
_shelx_space_group_comment
;
The symmetry employed for this shelxl refinement is uniquely defined
by the following loop, which should always be used as a source of
symmetry information in preference to the above space-group names.
They are only intended as comments.
;
_shelx_estimated_absorpt_t_min 0.910
_shelx_estimated_absorpt_t_max 0.958

loop_
_space_group_symop_operation_xyz
'x, y, z'
'-x, y+1/2, -z+1/2'
'-x, -y, -z'
'x, -y-1/2, z-1/2'

loop_
_atom_site_label
_atom_site_type_symbol
_atom_site_fract_x
_atom_site_fract_y
_atom_site_fract_z
_atom_site_U_iso_or_equiv
_atom_site_adp_type
_atom_site_occupancy
_atom_site_site_symmetry_order
_atom_site_calc_flag
_atom_site_refinement_flags_posn
_atom_site_refinement_flags_adp
_atom_site_refinement_flags_occupancy
_atom_site_disorder_assembly
_atom_site_disorder_group
Zn1 Zn 0.71646(3) 0.64009(2) 0.68691(2) 0.01529(7) Uani 1 1 d . . . . .
O1 O 0.91010(19) 0.57722(6) 0.66453(12) 0.0306(3) Uani 1 1 d . . . . .
O2 O 0.89531(18) 0.64609(6) 0.57358(11) 0.0268(3) Uani 1 1 d . . . . .
N1 N 0.5720(2) 0.61473(6) 0.80384(12) 0.0180(3) Uani 1 1 d . . . . .
N2 N 0.5033(2) 0.56409(6) 0.80226(12) 0.0178(3) Uani 1 1 d . . . . .
N3 N 0.55378(19) 0.59358(6) 0.59013(11) 0.0171(3) Uani 1 1 d . . . . .
N4 N 0.47086(19) 0.55076(6) 0.62867(11) 0.0167(3) Uani 1 1 d . . . . .
N5 N 0.90216(19) 0.67657(6) 0.78686(12) 0.0181(3) Uani 1 1 d . . . . .
N6 N 0.93501(19) 0.73055(6) 0.78026(11) 0.0165(3) Uani 1 1 d . . . . .
N7 N 0.60710(18) 0.71703(6) 0.66815(11) 0.0156(3) Uani 1 1 d . . . . .
N8 N 0.70313(18) 0.76276(6) 0.67752(11) 0.0153(3) Uani 1 1 d . . . . .
N9 N 0.9699(2) 0.60187(8) 0.59392(15) 0.0339(4) Uani 1 1 d . . . . .
C1 C 0.5167(2) 0.63873(8) 0.88425(14) 0.0195(4) Uani 1 1 d . . . . .
C2 C 0.4155(3) 0.60283(8) 0.93382(15) 0.0224(4) Uani 1 1 d . . . . .
H2 H 0.362261 0.609685 0.993205 0.027 Uiso 1 1 calc R U . . .
C3 C 0.4081(3) 0.55564(8) 0.87990(14) 0.0215(4) Uani 1 1 d . . . . .
C4 C 0.5609(3) 0.69575(8) 0.91202(15) 0.0264(4) Uani 1 1 d . . . . .
H4A H 0.675879 0.696971 0.940859 0.040 Uiso 1 1 calc R U . . .
H4B H 0.483806 0.708935 0.960138 0.040 Uiso 1 1 calc R U . . .
H4C H 0.551918 0.718736 0.853280 0.040 Uiso 1 1 calc R U . . .
C5 C 0.3208(3) 0.50333(9) 0.89700(17) 0.0334(5) Uani 1 1 d . . . . .
H5A H 0.243259 0.495308 0.840576 0.050 Uiso 1 1 calc R U . . .
H5B H 0.258143 0.506132 0.956621 0.050 Uiso 1 1 calc R U . . .
H5C H 0.403642 0.474192 0.905028 0.050 Uiso 1 1 calc R U . . .
C6 C 0.5366(2) 0.52845(7) 0.72076(14) 0.0191(4) Uani 1 1 d . . . . .
H6A H 0.658955 0.523097 0.718119 0.023 Uiso 1 1 calc R U . . .
H6B H 0.484721 0.492671 0.731377 0.023 Uiso 1 1 calc R U . . .
C7 C 0.4755(2) 0.60335(8) 0.50286(14) 0.0186(4) Uani 1 1 d . . . . .
C8 C 0.3433(2) 0.56680(8) 0.48595(15) 0.0209(4) Uani 1 1 d . . . . .
H8 H 0.268730 0.565138 0.429212 0.025 Uiso 1 1 calc R U . . .
C9 C 0.3420(2) 0.53377(8) 0.56708(14) 0.0194(4) Uani 1 1 d . . . . .
C10 C 0.5297(3) 0.64860(8) 0.43953(15) 0.0255(4) Uani 1 1 d . . . . .
H10A H 0.487233 0.682962 0.464144 0.038 Uiso 1 1 calc R U . . .
H10B H 0.485291 0.642820 0.371803 0.038 Uiso 1 1 calc R U . . .
H10C H 0.652329 0.649761 0.441017 0.038 Uiso 1 1 calc R U . . .
C11 C 0.2278(3) 0.48883(8) 0.59188(16) 0.0261(4) Uani 1 1 d . . . . .
H11A H 0.294042 0.458188 0.618280 0.039 Uiso 1 1 calc R U . . .
H11B H 0.162394 0.477412 0.532469 0.039 Uiso 1 1 calc R U . . .
H11C H 0.151925 0.501277 0.641231 0.039 Uiso 1 1 calc R U . . .
C12 C 0.9717(2) 0.66060(8) 0.87355(15) 0.0217(4) Uani 1 1 d . . . . .
C13 C 1.0502(3) 0.70469(8) 0.92180(15) 0.0238(4) Uani 1 1 d . . . . .
H13 H 1.109208 0.704155 0.984327 0.029 Uiso 1 1 calc R U . . .
C14 C 1.0253(2) 0.74903(8) 0.86104(14) 0.0202(4) Uani 1 1 d . . . . .
C15 C 0.9571(3) 0.60325(9) 0.90712(17) 0.0314(5) Uani 1 1 d . . . . .
H15A H 0.851495 0.598526 0.939273 0.047 Uiso 1 1 calc R U . . .
H15B H 1.051089 0.594654 0.953816 0.047 Uiso 1 1 calc R U . . .
H15C H 0.959229 0.578947 0.850288 0.047 Uiso 1 1 calc R U . . .
C16 C 1.0805(3) 0.80623(8) 0.87243(16) 0.0269(4) Uani 1 1 d . . . . .
H16A H 1.161185 0.814650 0.823041 0.040 Uiso 1 1 calc R U . . .
H16B H 1.133468 0.811524 0.938395 0.040 Uiso 1 1 calc R U . . .
H16C H 0.983330 0.830250 0.863390 0.040 Uiso 1 1 calc R U . . .
C17 C 0.8840(2) 0.75782(7) 0.68907(14) 0.0161(4) Uani 1 1 d . . . . .
H17A H 0.925155 0.737173 0.632951 0.019 Uiso 1 1 calc R U . . .
H17B H 0.935107 0.794344 0.688605 0.019 Uiso 1 1 calc R U . . .
C18 C 0.4481(2) 0.73433(7) 0.66661(13) 0.0160(4) Uani 1 1 d . . . . .
C19 C 0.4438(2) 0.79078(8) 0.67334(14) 0.0185(4) Uani 1 1 d . . . . .
H19 H 0.346749 0.812971 0.672821 0.022 Uiso 1 1 calc R U . . .
C20 C 0.6078(2) 0.80798(7) 0.68085(14) 0.0179(4) Uani 1 1 d . . . . .
C21 C 0.3034(2) 0.69593(8) 0.66200(16) 0.0226(4) Uani 1 1 d . . . . .
H21A H 0.342054 0.659797 0.643959 0.034 Uiso 1 1 calc R U . . .
H21B H 0.218379 0.708528 0.612576 0.034 Uiso 1 1 calc R U . . .
H21C H 0.254818 0.694296 0.726432 0.034 Uiso 1 1 calc R U . . .
C22 C 0.6802(3) 0.86357(8) 0.68662(17) 0.0268(5) Uani 1 1 d . . . . .
H22A H 0.757631 0.866364 0.744779 0.040 Uiso 1 1 calc R U . . .
H22B H 0.589877 0.890098 0.691470 0.040 Uiso 1 1 calc R U . . .
H22C H 0.740719 0.870827 0.627387 0.040 Uiso 1 1 calc R U . . .
Cl1 Cl 0.84985(6) 0.42071(2) 0.81215(3) 0.01878(10) Uani 1 1 d . . . . .
O3 O 0.8339(3) 0.46286(7) 0.88111(14) 0.0644(7) Uani 1 1 d . . . . .
O4 O 0.6919(2) 0.41155(7) 0.75921(16) 0.0469(5) Uani 1 1 d . . . . .
O5 O 0.9689(2) 0.43450(8) 0.74273(15) 0.0492(5) Uani 1 1 d . . . . .
O6 O 0.89985(18) 0.37092(6) 0.86180(11) 0.0253(3) Uani 1 1 d . . . . .

loop_
_atom_site_aniso_label
_atom_site_aniso_U_11
_atom_site_aniso_U_22
_atom_site_aniso_U_33
_atom_site_aniso_U_23
_atom_site_aniso_U_13
_atom_site_aniso_U_12
Zn1 0.01432(11) 0.01406(11) 0.01760(12) -0.00126(8) 0.00188(8) 0.00035(8)
O1 0.0265(8) 0.0257(8) 0.0393(9) -0.0052(7) -0.0007(7) 0.0053(6)
O2 0.0249(7) 0.0280(8) 0.0282(8) -0.0050(6) 0.0078(6) -0.0012(6)
N1 0.0208(8) 0.0151(7) 0.0184(8) -0.0016(6) 0.0030(6) -0.0024(6)
N2 0.0220(8) 0.0138(7) 0.0177(8) 0.0006(6) 0.0024(6) -0.0006(6)
N3 0.0191(8) 0.0146(7) 0.0177(8) -0.0001(6) 0.0026(6) -0.0007(6)
N4 0.0195(8) 0.0141(7) 0.0167(8) -0.0011(6) 0.0026(6) -0.0004(6)
N5 0.0174(7) 0.0159(7) 0.0207(8) 0.0008(6) -0.0012(6) -0.0009(6)
N6 0.0148(7) 0.0166(7) 0.0181(8) 0.0008(6) -0.0003(6) -0.0010(6)
N7 0.0140(7) 0.0152(7) 0.0178(8) -0.0013(6) 0.0017(6) -0.0005(6)
N8 0.0130(7) 0.0142(7) 0.0186(8) 0.0007(6) 0.0003(6) -0.0001(6)
N9 0.0226(9) 0.0361(11) 0.0437(12) -0.0142(9) 0.0081(8) 0.0029(8)
C1 0.0222(9) 0.0196(9) 0.0167(9) -0.0009(7) 0.0018(7) -0.0003(7)
C2 0.0282(10) 0.0203(9) 0.0193(10) -0.0001(7) 0.0069(8) -0.0020(8)
C3 0.0265(10) 0.0198(9) 0.0186(9) 0.0021(7) 0.0042(8) -0.0006(8)
C4 0.0377(12) 0.0201(10) 0.0225(10) -0.0064(8) 0.0095(9) -0.0045(8)
C5 0.0493(14) 0.0224(11) 0.0299(12) 0.0001(9) 0.0156(10) -0.0113(10)
C6 0.0247(9) 0.0133(8) 0.0195(9) -0.0003(7) 0.0030(8) 0.0024(7)
C7 0.0199(9) 0.0188(9) 0.0172(9) -0.0012(7) 0.0022(7) 0.0035(7)
C8 0.0188(9) 0.0235(10) 0.0204(10) -0.0039(7) -0.0009(8) 0.0010(7)
C9 0.0169(9) 0.0200(9) 0.0217(10) -0.0074(7) 0.0037(7) 0.0008(7)
C10 0.0312(11) 0.0244(10) 0.0208(10) 0.0044(8) 0.0015(9) -0.0021(8)
C11 0.0233(10) 0.0237(10) 0.0315(11) -0.0051(8) 0.0034(9) -0.0045(8)
C12 0.0213(9) 0.0220(9) 0.0213(10) 0.0036(8) -0.0020(8) 0.0011(8)
C13 0.0234(10) 0.0266(10) 0.0209(10) 0.0012(8) -0.0042(8) -0.0020(8)
C14 0.0180(9) 0.0234(10) 0.0191(10) -0.0029(7) 0.0015(7) -0.0035(7)
C15 0.0360(12) 0.0258(11) 0.0310(12) 0.0089(9) -0.0104(10) 0.0001(9)
C16 0.0308(11) 0.0258(11) 0.0240(11) -0.0026(8) -0.0006(9) -0.0088(8)
C17 0.0132(8) 0.0178(9) 0.0173(9) 0.0011(7) 0.0020(7) -0.0013(7)
C18 0.0143(8) 0.0186(9) 0.0149(9) -0.0007(7) 0.0004(7) 0.0023(7)
C19 0.0167(9) 0.0190(9) 0.0201(9) 0.0002(7) 0.0022(7) 0.0037(7)
C20 0.0204(9) 0.0162(9) 0.0173(9) 0.0015(7) 0.0027(7) 0.0023(7)
C21 0.0129(8) 0.0228(10) 0.0321(11) -0.0046(8) 0.0027(8) 0.0008(7)
C22 0.0257(10) 0.0161(9) 0.0389(13) 0.0001(8) 0.0060(9) 0.0001(8)
Cl1 0.0213(2) 0.0155(2) 0.0196(2) 0.00188(16) 0.00232(17) -0.00098(16)
O3 0.134(2) 0.0277(10) 0.0313(10) -0.0093(8) 0.0059(12) 0.0106(11)
O4 0.0311(9) 0.0351(10) 0.0720(14) 0.0195(9) -0.0191(9) -0.0033(7)
O5 0.0441(11) 0.0473(11) 0.0588(12) 0.0234(9) 0.0264(9) 0.0025(8)
O6 0.0274(8) 0.0198(7) 0.0280(8) 0.0072(6) -0.0036(6) 0.0016(6)

loop_
_atom_type_symbol
_atom_type_description
_atom_type_scat_dispersion_real
_atom_type_scat_dispersion_imag
_atom_type_scat_source
C C 0.0033 0.0016 'International Tables Vol C Tables 4.2.6.8 and 6.1.1.4'
H H 0.0000 0.0000 'International Tables Vol C Tables 4.2.6.8 and 6.1.1.4'
Cl Cl 0.1484 0.1585 'International Tables Vol C Tables 4.2.6.8 and 6.1.1.4'
N N 0.0061 0.0033 'International Tables Vol C Tables 4.2.6.8 and 6.1.1.4'
O O 0.0106 0.0060 'International Tables Vol C Tables 4.2.6.8 and 6.1.1.4'
Zn Zn 0.2839 1.4301 'International Tables Vol C Tables 4.2.6.8 and 6.1.1.4'

loop_
_geom_angle_atom_site_label_1
_geom_angle_atom_site_label_2
_geom_angle_atom_site_label_3
_geom_angle
_geom_angle_site_symmetry_1
_geom_angle_site_symmetry_3
_geom_angle_publ_flag
N7 Zn1 N1 96.78(6) . . ?
N7 Zn1 N3 100.14(6) . . ?
N1 Zn1 N3 88.03(6) . . ?
N7 Zn1 N5 88.07(6) . . ?
N1 Zn1 N5 91.98(6) . . ?
N3 Zn1 N5 171.73(6) . . ?
N7 Zn1 O2 97.96(6) . . ?
N1 Zn1 O2 165.24(6) . . ?
N3 Zn1 O2 90.05(6) . . ?
N5 Zn1 O2 87.83(6) . . ?
N7 Zn1 O1 154.44(6) . . ?
N1 Zn1 O1 108.09(6) . . ?
N3 Zn1 O1 86.85(6) . . ?
N5 Zn1 O1 85.28(6) . . ?
O2 Zn1 O1 57.18(6) . . ?
N9 O1 Zn1 93.71(12) . . ?
N9 O2 Zn1 96.14(12) . . ?
C1 N1 N2 105.47(15) . . ?
C1 N1 Zn1 134.66(13) . . ?
N2 N1 Zn1 119.72(11) . . ?
C3 N2 N1 111.86(15) . . ?
C3 N2 C6 129.70(16) . . ?
N1 N2 C6 118.42(15) . . ?
C7 N3 N4 105.54(15) . . ?
C7 N3 Zn1 133.82(13) . . ?
N4 N3 Zn1 118.07(11) . . ?
C9 N4 N3 111.67(15) . . ?
C9 N4 C6 130.25(16) . . ?
N3 N4 C6 117.90(15) . . ?
C12 N5 N6 105.95(15) . . ?
C12 N5 Zn1 132.29(13) . . ?
N6 N5 Zn1 119.73(12) . . ?
C14 N6 N5 111.75(15) . . ?
C14 N6 C17 130.33(16) . . ?
N5 N6 C17 117.68(15) . . ?
C18 N7 N8 105.41(14) . . ?
C18 N7 Zn1 132.69(13) . . ?
N8 N7 Zn1 120.49(11) . . ?
C20 N8 N7 111.69(14) . . ?
C20 N8 C17 128.70(16) . . ?
N7 N8 C17 119.46(14) . . ?
O1 N9 O2 112.97(16) . . ?
N1 C1 C2 109.86(17) . . ?
N1 C1 C4 122.59(17) . . ?
C2 C1 C4 127.55(17) . . ?
C3 C2 C1 106.73(17) . . ?
C3 C2 H2 126.6 . . ?
C1 C2 H2 126.6 . . ?
N2 C3 C2 106.07(17) . . ?
N2 C3 C5 122.94(18) . . ?
C2 C3 C5 130.98(18) . . ?
C1 C4 H4A 109.5 . . ?
C1 C4 H4B 109.5 . . ?
H4A C4 H4B 109.5 . . ?
C1 C4 H4C 109.5 . . ?
H4A C4 H4C 109.5 . . ?
H4B C4 H4C 109.5 . . ?
C3 C5 H5A 109.5 . . ?
C3 C5 H5B 109.5 . . ?
H5A C5 H5B 109.5 . . ?
C3 C5 H5C 109.5 . . ?
H5A C5 H5C 109.5 . . ?
H5B C5 H5C 109.5 . . ?
N4 C6 N2 111.06(15) . . ?
N4 C6 H6A 109.4 . . ?
N2 C6 H6A 109.4 . . ?
N4 C6 H6B 109.4 . . ?
N2 C6 H6B 109.4 . . ?
H6A C6 H6B 108.0 . . ?
N3 C7 C8 110.05(17) . . ?
N3 C7 C10 120.90(17) . . ?
C8 C7 C10 129.04(19) . . ?
C9 C8 C7 106.87(18) . . ?
C9 C8 H8 126.6 . . ?
C7 C8 H8 126.6 . . ?
N4 C9 C8 105.87(17) . . ?
N4 C9 C11 122.98(18) . . ?
C8 C9 C11 131.13(19) . . ?
C7 C10 H10A 109.5 . . ?
C7 C10 H10B 109.5 . . ?
H10A C10 H10B 109.5 . . ?
C7 C10 H10C 109.5 . . ?
H10A C10 H10C 109.5 . . ?
H10B C10 H10C 109.5 . . ?
C9 C11 H11A 109.5 . . ?
C9 C11 H11B 109.5 . . ?
H11A C11 H11B 109.5 . . ?
C9 C11 H11C 109.5 . . ?
H11A C11 H11C 109.5 . . ?
H11B C11 H11C 109.5 . . ?
N5 C12 C13 109.77(18) . . ?
N5 C12 C15 120.94(18) . . ?
C13 C12 C15 129.28(19) . . ?
C14 C13 C12 106.82(18) . . ?
C14 C13 H13 126.6 . . ?
C12 C13 H13 126.6 . . ?
N6 C14 C13 105.71(17) . . ?
N6 C14 C16 123.01(18) . . ?
C13 C14 C16 131.28(19) . . ?
C12 C15 H15A 109.5 . . ?
C12 C15 H15B 109.5 . . ?
H15A C15 H15B 109.5 . . ?
C12 C15 H15C 109.5 . . ?
H15A C15 H15C 109.5 . . ?
H15B C15 H15C 109.5 . . ?
C14 C16 H16A 109.5 . . ?
C14 C16 H16B 109.5 . . ?
H16A C16 H16B 109.5 . . ?
C14 C16 H16C 109.5 . . ?
H16A C16 H16C 109.5 . . ?
H16B C16 H16C 109.5 . . ?
N6 C17 N8 111.24(14) . . ?
N6 C17 H17A 109.4 . . ?
N8 C17 H17A 109.4 . . ?
N6 C17 H17B 109.4 . . ?
N8 C17 H17B 109.4 . . ?
H17A C17 H17B 108.0 . . ?
N7 C18 C19 110.08(16) . . ?
N7 C18 C21 122.02(16) . . ?
C19 C18 C21 127.86(17) . . ?
C20 C19 C18 106.61(16) . . ?
C20 C19 H19 126.7 . . ?
C18 C19 H19 126.7 . . ?
N8 C20 C19 106.20(16) . . ?
N8 C20 C22 122.92(17) . . ?
C19 C20 C22 130.82(17) . . ?
C18 C21 H21A 109.5 . . ?
C18 C21 H21B 109.5 . . ?
H21A C21 H21B 109.5 . . ?
C18 C21 H21C 109.5 . . ?
H21A C21 H21C 109.5 . . ?
H21B C21 H21C 109.5 . . ?
C20 C22 H22A 109.5 . . ?
C20 C22 H22B 109.5 . . ?
H22A C22 H22B 109.5 . . ?
C20 C22 H22C 109.5 . . ?
H22A C22 H22C 109.5 . . ?
H22B C22 H22C 109.5 . . ?
O3 Cl1 O5 110.78(14) . . ?
O3 Cl1 O4 109.88(14) . . ?
O5 Cl1 O4 107.89(13) . . ?
O3 Cl1 O6 110.36(11) . . ?
O5 Cl1 O6 109.64(10) . . ?
O4 Cl1 O6 108.21(9) . . ?

loop_
_geom_bond_atom_site_label_1
_geom_bond_atom_site_label_2
_geom_bond_distance
_geom_bond_site_symmetry_2
_geom_bond_publ_flag
Zn1 N7 2.1008(15) . ?
Zn1 N1 2.1137(15) . ?
Zn1 N3 2.1343(16) . ?
Zn1 N5 2.1546(16) . ?
Zn1 O2 2.1672(14) . ?
Zn1 O1 2.2255(15) . ?
O1 N9 1.255(3) . ?
O2 N9 1.267(2) . ?
N1 C1 1.341(2) . ?
N1 N2 1.365(2) . ?
N2 C3 1.353(2) . ?
N2 C6 1.452(2) . ?
N3 C7 1.334(2) . ?
N3 N4 1.368(2) . ?
N4 C9 1.358(3) . ?
N4 C6 1.442(2) . ?
N5 C12 1.336(3) . ?
N5 N6 1.362(2) . ?
N6 C14 1.360(3) . ?
N6 C17 1.451(2) . ?
N7 C18 1.340(2) . ?
N7 N8 1.368(2) . ?
N8 C20 1.354(2) . ?
N8 C17 1.452(2) . ?
C1 C2 1.399(3) . ?
C1 C4 1.495(3) . ?
C2 C3 1.377(3) . ?
C2 H2 0.9500 . ?
C3 C5 1.493(3) . ?
C4 H4A 0.9800 . ?
C4 H4B 0.9800 . ?
C4 H4C 0.9800 . ?
C5 H5A 0.9800 . ?
C5 H5B 0.9800 . ?
C5 H5C 0.9800 . ?
C6 H6A 0.9900 . ?
C6 H6B 0.9900 . ?
C7 C8 1.399(3) . ?
C7 C10 1.491(3) . ?
C8 C9 1.373(3) . ?
C8 H8 0.9500 . ?
C9 C11 1.488(3) . ?
C10 H10A 0.9800 . ?
C10 H10B 0.9800 . ?
C10 H10C 0.9800 . ?
C11 H11A 0.9800 . ?
C11 H11B 0.9800 . ?
C11 H11C 0.9800 . ?
C12 C13 1.402(3) . ?
C12 C15 1.494(3) . ?
C13 C14 1.380(3) . ?
C13 H13 0.9500 . ?
C14 C16 1.485(3) . ?
C15 H15A 0.9800 . ?
C15 H15B 0.9800 . ?
C15 H15C 0.9800 . ?
C16 H16A 0.9800 . ?
C16 H16B 0.9800 . ?
C16 H16C 0.9800 . ?
C17 H17A 0.9900 . ?
C17 H17B 0.9900 . ?
C18 C19 1.397(3) . ?
C18 C21 1.495(3) . ?
C19 C20 1.377(3) . ?
C19 H19 0.9500 . ?
C20 C22 1.490(3) . ?
C21 H21A 0.9800 . ?
C21 H21B 0.9800 . ?
C21 H21C 0.9800 . ?
C22 H22A 0.9800 . ?
C22 H22B 0.9800 . ?
C22 H22C 0.9800 . ?
Cl1 O3 1.4122(18) . ?
Cl1 O5 1.4203(17) . ?
Cl1 O4 1.4365(18) . ?
Cl1 O6 1.4485(14) . ?

loop_
_geom_torsion_atom_site_label_1
_geom_torsion_atom_site_label_2
_geom_torsion_atom_site_label_3
_geom_torsion_atom_site_label_4
_geom_torsion
_geom_torsion_site_symmetry_1
_geom_torsion_site_symmetry_2
_geom_torsion_site_symmetry_3
_geom_torsion_site_symmetry_4
_geom_torsion_publ_flag
C1 N1 N2 C3 -0.6(2) . . . . ?
Zn1 N1 N2 C3 -176.81(13) . . . . ?
C1 N1 N2 C6 178.08(16) . . . . ?
Zn1 N1 N2 C6 1.9(2) . . . . ?
C7 N3 N4 C9 -0.18(19) . . . . ?
Zn1 N3 N4 C9 164.16(12) . . . . ?
C7 N3 N4 C6 175.43(15) . . . . ?
Zn1 N3 N4 C6 -20.24(19) . . . . ?
C12 N5 N6 C14 0.4(2) . . . . ?
Zn1 N5 N6 C14 166.15(12) . . . . ?
C12 N5 N6 C17 175.42(15) . . . . ?
Zn1 N5 N6 C17 -18.87(19) . . . . ?
C18 N7 N8 C20 -0.6(2) . . . . ?
Zn1 N7 N8 C20 -168.73(12) . . . . ?
C18 N7 N8 C17 175.34(15) . . . . ?
Zn1 N7 N8 C17 7.2(2) . . . . ?
Zn1 O1 N9 O2 -0.02(18) . . . . ?
Zn1 O2 N9 O1 0.02(18) . . . . ?
N2 N1 C1 C2 0.9(2) . . . . ?
Zn1 N1 C1 C2 176.29(14) . . . . ?
N2 N1 C1 C4 -178.73(18) . . . . ?
Zn1 N1 C1 C4 -3.4(3) . . . . ?
N1 C1 C2 C3 -0.9(2) . . . . ?
C4 C1 C2 C3 178.7(2) . . . . ?
N1 N2 C3 C2 0.0(2) . . . . ?
C6 N2 C3 C2 -178.45(18) . . . . ?
N1 N2 C3 C5 -178.9(2) . . . . ?
C6 N2 C3 C5 2.6(3) . . . . ?
C1 C2 C3 N2 0.5(2) . . . . ?
C1 C2 C3 C5 179.3(2) . . . . ?
C9 N4 C6 N2 -111.5(2) . . . . ?
N3 N4 C6 N2 73.8(2) . . . . ?
C3 N2 C6 N4 116.0(2) . . . . ?
N1 N2 C6 N4 -62.4(2) . . . . ?
N4 N3 C7 C8 -0.1(2) . . . . ?
Zn1 N3 C7 C8 -160.78(13) . . . . ?
N4 N3 C7 C10 178.76(16) . . . . ?
Zn1 N3 C7 C10 18.0(3) . . . . ?
N3 C7 C8 C9 0.3(2) . . . . ?
C10 C7 C8 C9 -178.42(19) . . . . ?
N3 N4 C9 C8 0.3(2) . . . . ?
C6 N4 C9 C8 -174.56(17) . . . . ?
N3 N4 C9 C11 -178.23(16) . . . . ?
C6 N4 C9 C11 6.9(3) . . . . ?
C7 C8 C9 N4 -0.4(2) . . . . ?
C7 C8 C9 C11 178.05(19) . . . . ?
N6 N5 C12 C13 -0.4(2) . . . . ?
Zn1 N5 C12 C13 -163.61(14) . . . . ?
N6 N5 C12 C15 178.57(18) . . . . ?
Zn1 N5 C12 C15 15.4(3) . . . . ?
N5 C12 C13 C14 0.3(2) . . . . ?
C15 C12 C13 C14 -178.6(2) . . . . ?
N5 N6 C14 C13 -0.3(2) . . . . ?
C17 N6 C14 C13 -174.41(17) . . . . ?
N5 N6 C14 C16 179.07(17) . . . . ?
C17 N6 C14 C16 4.9(3) . . . . ?
C12 C13 C14 N6 0.0(2) . . . . ?
C12 C13 C14 C16 -179.3(2) . . . . ?
C14 N6 C17 N8 -115.5(2) . . . . ?
N5 N6 C17 N8 70.64(19) . . . . ?
C20 N8 C17 N6 110.9(2) . . . . ?
N7 N8 C17 N6 -64.3(2) . . . . ?
N8 N7 C18 C19 1.0(2) . . . . ?
Zn1 N7 C18 C19 167.01(13) . . . . ?
N8 N7 C18 C21 -176.98(16) . . . . ?
Zn1 N7 C18 C21 -10.9(3) . . . . ?
N7 C18 C19 C20 -1.0(2) . . . . ?
C21 C18 C19 C20 176.80(19) . . . . ?
N7 N8 C20 C19 0.0(2) . . . . ?
C17 N8 C20 C19 -175.47(17) . . . . ?
N7 N8 C20 C22 -177.36(17) . . . . ?
C17 N8 C20 C22 7.2(3) . . . . ?
C18 C19 C20 N8 0.6(2) . . . . ?
C18 C19 C20 C22 177.7(2) . . . . ?
